data_7130360
loop_
_publ_author_name
'Pournara, Anastasia D.'
'Rizogianni, Sofia'
'Evangelou, Dimitrios A.'
'Andreou, Evangelos K.'
'Armatas, Gerasimos S.'
'Manos, Manolis J.'

_publ_section_title
;
 Zr<sup>4+</sup>-terephthalate MOFs with 6-connected structures, highly
 efficient As(III/V) sorption and superhydrophobic properties.
;
_journal_name_full 'Chemical communications (Cambridge, England)'
_journal_paper_doi 10.1039/d2cc03090j
_journal_year 2022
_chemical_compound_source 'see text'
_chemical_formula_moiety 'C19.40 H26.75 N O10.67 Zr2, 0.38(C6 H14 N2 O2), 0.76(C3 H7 N O)'
_chemical_formula_sum 'C23.96 H37.39 N2.52 O12.19 Zr2'
_chemical_formula_weight 738.18
_space_group_IT_number 146
_space_group_name_Hall 'R 3'
_space_group_name_H-M_alt 'R 3 :H'
_symmetry_cell_setting trigonal
_symmetry_Int_Tables_number 146
_symmetry_space_group_name_Hall 'R 3'
_symmetry_space_group_name_H-M 'R 3 :H'
_audit_update_record
;
2022-05-31 deposited with the CCDC.	2022-07-14 downloaded from the CCDC.
;
_cell_angle_alpha 90
_cell_angle_beta 90
_cell_angle_gamma 120
_cell_formula_units_Z 9
_cell_length_a 14.66(3)
_cell_length_b 14.66(3)
_cell_length_c 35.98(8)
_cell_volume 6697(2)
_computing_cell_refinement 'TOPAS V.6, BRUKER'
_computing_publication_material 'PLATON (Spek, 2003)'
_computing_structure_refinement 'TOPAS V.6, BRUKER'
_diffrn_measurement_device_type 'BRUKER D2 PHASER'
_diffrn_radiation_probe x-ray
_diffrn_radiation_type CuK\a
_diffrn_radiation_wavelength 1.54184
_exptl_absorpt_coefficient_mu 6.305
_exptl_crystal_density_diffrn 1.647
_exptl_crystal_density_method 'Not Measured'
_exptl_crystal_F_000 3386.6
_cod_data_source_file d2cc03090j3.cif
_cod_data_source_block DODECMOF
_cod_original_cell_volume 6697(31)
_cod_original_sg_symbol_H-M 'R 3'
_cod_database_code 7130360

loop_
_space_group_symop_id
_space_group_symop_operation_xyz
1 x,y,z
2 -y,x-y,z
3 -x+y,-x,z
4 1/3+x,2/3+y,2/3+z
5 1/3-y,2/3+x-y,2/3+z
6 1/3-x+y,2/3-x,2/3+z
7 2/3+x,1/3+y,1/3+z
8 2/3-y,1/3+x-y,1/3+z
9 2/3-x+y,1/3-x,1/3+z

loop_
_atom_site_label
_atom_site_type_symbol
_atom_site_thermal_displace_type
_atom_site_fract_x
_atom_site_fract_y
_atom_site_fract_z
_atom_site_occupancy
_atom_site_U_iso_or_equiv
_atom_site_calc_flag
_atom_site_refinement_flags
_atom_site_disorder_assembly
_atom_site_disorder_group
Zr1 Zr Uiso 0.08090 0.16160 0.04010 1.000 0.0500 . . . .
Zr2 Zr Uiso 0.58577 0.41413 0.29323 1.000 0.0500 . . . .
O3 O Uiso 0.18110 0.16970 0.09020 1.000 0.0500 . . . .
O4 O Uiso 0.05280 0.29790 0.02610 1.000 0.0500 . . . .
O5 O Uiso 0.49100 0.32460 0.24590 1.000 0.0500 . . . .
O6 O Uiso 0.61387 0.57843 0.30723 1.000 0.0500 . . . .
O7 O Uiso 0.49100 0.16640 0.24590 1.000 0.0500 . . . .
O8 O Uiso 0.43317 0.38623 0.30723 1.000 0.0500 . . . .
O9 O Uiso 0.18110 0.01140 0.09020 1.000 0.0500 . . . .
O10 O Uiso 0.23350 0.28640 0.02610 1.000 0.0500 . . . .
O11 O Uiso 0.16150 0.08080 0.02000 1.000 0.0500 . . . .
O12 O Uiso 0.08080 0.16150 -0.02000 1.000 0.0500 . . . .
O115 O Uiso 0.00000 0.00000 0.06030 1.000 0.0500 . . . .
O116 O Uiso 0.66667 0.33333 0.27303 1.000 0.0500 . . . .
N13 N Uiso 0.27330 0.30540 0.13530 1.000 0.0500 . . . .
C14 C Uiso 0.30550 0.23740 0.15190 1.000 0.0500 . . . .
C15 C Uiso 0.36660 0.26800 0.18430 1.000 0.0500 . . . .
C16 C Uiso 0.36660 0.09860 0.18430 1.000 0.0500 . . . .
C17 C Uiso 0.30550 0.06800 0.15190 1.000 0.0500 . . . .
C18 C Uiso 0.20670 0.10330 0.10360 1.000 0.0500 . . . .
C19 C Uiso 0.27630 0.13820 0.13810 1.000 0.0500 . . . .
C20 C Uiso 0.46540 0.23270 0.23260 1.000 0.0500 . . . .
C21 C Uiso 0.39580 0.19780 0.19800 1.000 0.0500 . . . .
C22 C Uiso 0.27360 0.33830 0.09710 0.950 0.0500 . . . .
C23 C Uiso -0.11864 0.39754 0.11425 0.950 0.0500 . . . .
C24 C Uiso -0.00161 0.45508 0.12510 0.950 0.0500 . . . .
C25 C Uiso 0.06075 0.44365 0.09285 0.950 0.0500 . . . .
C26 C Uiso 0.14710 0.43100 0.11200 0.950 0.0500 . . . .
C27 C Uiso 0.17520 0.35020 0.09720 0.950 0.0500 . . . .
O28 O Uiso 0.33530 0.51640 0.26470 0.380 0.0500 . . . .
C29 C Uiso -0.16960 0.30151 0.08809 0.950 0.0500 . . . .
C30 C Uiso -0.29000 0.23599 0.08167 0.950 0.0500 . . . .
C31 C Uiso -0.32591 0.11836 0.07781 0.950 0.0500 . . . .
C51 C Uiso -0.34063 0.04619 0.04467 0.950 0.0500 . . . .
C52 C Uiso -0.44322 -0.05757 0.03726 0.950 0.0500 . . . .
C53 C Uiso -0.51979 -0.15033 0.06184 0.950 0.0500 . . . .
N32 N Uiso 0.35390 0.51380 0.20140 0.380 0.0500 . . . .
C33 C Uiso 0.37340 0.56550 0.23640 0.380 0.0500 . . . .
C34 C Uiso 0.28000 0.40210 0.19720 0.380 0.0500 . . . .
C35 C Uiso 0.41000 0.57470 0.16930 0.380 0.0500 . . . .
O36 O Uiso 0.10527 0.08033 0.23113 0.380 0.0500 . . . .
N37 N Uiso 0.24447 0.15833 0.27123 0.380 0.0500 . . . .
C38 C Uiso 0.14797 0.07223 0.25843 0.380 0.0500 . . . .
C39 C Uiso 0.29057 0.26193 0.25423 0.380 0.0500 . . . .
C40 C Uiso 0.29727 0.14103 0.30143 0.380 0.0500 . . . .
O41 O Uiso 0.10947 0.44983 0.26843 0.380 0.0500 . . . .
N42 N Uiso 0.16407 0.51663 0.32723 0.380 0.0500 . . . .
C43 C Uiso 0.15967 0.45493 0.29573 0.380 0.0500 . . . .
C44 C Uiso 0.10137 0.56773 0.32963 0.380 0.0500 . . . .
C45 C Uiso 0.23347 0.52853 0.35723 0.380 0.0500 . . . .
O46 O Uiso -0.02300 0.08731 0.35525 0.380 0.0500 . . . .
N47 N Uiso 0.06918 0.22185 0.31426 0.380 0.0500 . . . .
C48 C Uiso 0.01907 0.11453 0.32519 0.380 0.0500 . . . .
C49 C Uiso 0.08097 0.30431 0.33973 0.380 0.0500 . . . .
C50 C Uiso 0.10868 0.24838 0.27666 0.380 0.0500 . . . .
H59 H Uiso 0.38959 0.34693 0.19791 1.000 0.0500 . . . .
H60 H Uiso 0.38963 0.04272 0.19793 1.000 0.0500 . . . .
H61 H Uiso 0.28241 -0.01098 0.13832 1.000 0.0500 . . . .
H62 H Uiso 0.26387 0.27431 0.07678 0.950 0.0500 . . . .
H63 H Uiso 0.34995 0.41522 0.09149 0.950 0.0500 . . . .
H64 H Uiso -0.13575 0.45931 0.10207 0.950 0.0500 . . . .
H65 H Uiso -0.16918 0.36528 0.14028 0.950 0.0500 . . . .
H66 H Uiso 0.00971 0.41804 0.15127 0.950 0.0500 . . . .
H67 H Uiso 0.02628 0.54192 0.13034 0.950 0.0500 . . . .
H68 H Uiso 0.09729 0.51766 0.07487 0.950 0.0500 . . . .
H69 H Uiso 0.00599 0.37157 0.07552 0.950 0.0500 . . . .
H70 H Uiso 0.12406 0.41167 0.14243 0.950 0.0500 . . . .
H71 H Uiso 0.22471 0.50905 0.11095 0.950 0.0500 . . . .
H72 H Uiso 0.14910 0.33883 0.06692 0.950 0.0500 . . . .
H73 H Uiso 0.12159 0.27025 0.11059 0.950 0.0500 . . . .
H74 H Uiso -0.14286 0.24447 0.09780 0.950 0.0500 . . . .
H75 H Uiso -0.13780 0.32730 0.05876 0.950 0.0500 . . . .
H76 H Uiso -0.31095 0.26438 0.05525 0.950 0.0500 . . . .
H77 H Uiso -0.33282 0.24683 0.10623 0.950 0.0500 . . . .
H78 H Uiso -0.40378 0.07595 0.09358 0.950 0.0500 . . . .
H79 H Uiso -0.27017 0.10005 0.09408 0.950 0.0500 . . . .
H108 H Uiso -0.27457 0.02651 0.04616 0.950 0.0500 . . . .
H109 H Uiso -0.32939 0.09136 0.01769 0.950 0.0500 . . . .
H110 H Uiso -0.42341 -0.09575 0.01335 0.950 0.0500 . . . .
H111 H Uiso -0.50483 -0.03973 0.02540 0.950 0.0500 . . . .
H112 H Uiso -0.48470 -0.20284 0.06805 0.950 0.0500 . . . .
H113 H Uiso -0.59815 -0.19821 0.04672 0.950 0.0500 . . . .
H114 H Uiso -0.53331 -0.11876 0.08898 0.950 0.0500 . . . .
H80 H Uiso 0.42604 0.65490 0.23745 0.380 0.0500 . . . .
H81 H Uiso 0.31427 0.35498 0.21040 0.380 0.0500 . . . .
H82 H Uiso 0.26502 0.38182 0.16642 0.380 0.0500 . . . .
H83 H Uiso 0.20255 0.38159 0.21147 0.380 0.0500 . . . .
H84 H Uiso 0.35218 0.57979 0.14938 0.380 0.0500 . . . .
H85 H Uiso 0.45018 0.53502 0.15475 0.380 0.0500 . . . .
H86 H Uiso 0.47205 0.65750 0.17835 0.380 0.0500 . . . .
H87 H Uiso 0.11101 -0.00535 0.27442 0.380 0.0500 . . . .
H88 H Uiso 0.27378 0.25298 0.22313 0.380 0.0500 . . . .
H89 H Uiso 0.37945 0.30629 0.25902 0.380 0.0500 . . . .
H90 H Uiso 0.25468 0.30788 0.26718 0.380 0.0500 . . . .
H91 H Uiso 0.38619 0.19015 0.29713 0.380 0.0500 . . . .
H92 H Uiso 0.27269 0.05390 0.30272 0.380 0.0500 . . . .
H93 H Uiso 0.27506 0.16523 0.32854 0.380 0.0500 . . . .
H94 H Uiso 0.20409 0.40944 0.29612 0.380 0.0500 . . . .
H95 H Uiso 0.02656 0.51588 0.34618 0.380 0.0500 . . . .
H96 H Uiso 0.07928 0.58035 0.30049 0.380 0.0500 . . . .
H97 H Uiso 0.14890 0.64719 0.34410 0.380 0.0500 . . . .
H98 H Uiso 0.31762 0.59064 0.34961 0.380 0.0500 . . . .
H99 H Uiso 0.22975 0.45002 0.36266 0.380 0.0500 . . . .
H100 H Uiso 0.20826 0.55439 0.38328 0.380 0.0500 . . . .
H101 H Uiso 0.01864 0.05362 0.30536 0.380 0.0500 . . . .
H102 H Uiso 0.00000 0.29341 0.34643 0.380 0.0500 . . . .
H104 H Uiso 0.12012 0.29934 0.36642 0.380 0.0500 . . . .
H105 H Uiso 0.04430 0.24474 0.25785 0.380 0.0500 . . . .
H106 H Uiso 0.13288 0.18983 0.26643 0.380 0.0500 . . . .
H107 H Uiso 0.17996 0.33146 0.27608 0.380 0.0500 . . . .
H103 H Uiso 0.13202 0.38474 0.32628 0.380 0.0500 . . . .

loop_
_geom_angle_atom_site_label_1
_geom_angle_atom_site_label_2
_geom_angle_atom_site_label_3
_geom_angle
_geom_angle_site_symmetry_1
_geom_angle_site_symmetry_2
_geom_angle_site_symmetry_3
_geom_angle_publ_flag
O3 Zr1 O4 121.24(5) . . . yes
O3 Zr1 O10 76.71(12) . . . yes
O3 Zr1 O11 77.34(12) . . . yes
O3 Zr1 O12 141.92(9) . . . yes
O3 Zr1 O115 77.29(7) . . . yes
O3 Zr1 O9 76.02(17) . . 2_555 yes
O3 Zr1 O11 141.74(4) . . 2_555 yes
O4 Zr1 O10 76.57(15) . . . yes
O4 Zr1 O11 141.90(7) . . . yes
O4 Zr1 O12 77.30(4) . . . yes
O4 Zr1 O115 141.78(11) . . . yes
O4 Zr1 O9 76.07(8) . . 2_555 yes
O4 Zr1 O11 77.30(11) . . 2_555 yes
O10 Zr1 O11 76.41(17) . . . yes
O10 Zr1 O12 76.32(4) . . . yes
O10 Zr1 O115 141.50(4) . . . yes
O9 Zr1 O10 122.45(9) 2_555 . . yes
O10 Zr1 O11 141.40(9) . . 2_555 yes
O11 Zr1 O12 70.56(5) . . . yes
O11 Zr1 O115 70.53(14) . . . yes
O9 Zr1 O11 141.80(4) 2_555 . . yes
O11 Zr1 O11 109.47(14) . . 2_555 yes
O12 Zr1 O115 109.47(5) . . . yes
O9 Zr1 O12 141.83(8) 2_555 . . yes
O11 Zr1 O12 70.56(5) 2_555 . . yes
O9 Zr1 O115 77.25(9) 2_555 . . yes
O11 Zr1 O115 70.46(5) 2_555 . . yes
O9 Zr1 O11 77.25(14) 2_555 . 2_555 yes
O5 Zr2 O6 122.16(5) . . . yes
O5 Zr2 O8 77.05(11) . . . yes
O5 Zr2 O116 76.57(13) . . . yes
O5 Zr2 O7 76.84(15) . . 3_665 yes
O5 Zr2 O12 141.42(1) . . 7_555 yes
O5 Zr2 O11 141.55(7) . . 8_555 yes
O5 Zr2 O12 76.58(11) . . 8_555 yes
O6 Zr2 O8 76.61(1) . . . yes
O6 Zr2 O116 141.80(7) . . . yes
O6 Zr2 O7 76.47(11) . . 3_665 yes
O6 Zr2 O12 77.33(6) . . 7_555 yes
O6 Zr2 O11 77.33(4) . . 8_555 yes
O6 Zr2 O12 141.91(10) . . 8_555 yes
O8 Zr2 O116 141.45(7) . . . yes
O7 Zr2 O8 123.37(5) 3_665 . . yes
O8 Zr2 O12 141.43(10) . . 7_555 yes
O8 Zr2 O11 76.33(4) . . 8_555 yes
O8 Zr2 O12 76.39(6) . . 8_555 yes
O7 Zr2 O116 76.55(13) 3_665 . . yes
O12 Zr2 O116 70.45(14) 7_555 . . yes
O11 Zr2 O116 109.43(5) 8_555 . . yes
O12 Zr2 O116 70.49(14) 8_555 . . yes
O7 Zr2 O12 76.53(11) 3_665 . 7_555 yes
O7 Zr2 O11 141.52(7) 3_665 . 8_555 yes
O7 Zr2 O12 141.46(1) 3_665 . 8_555 yes
O11 Zr2 O12 70.56(5) 8_555 . 7_555 yes
O12 Zr2 O12 109.43(5) 7_555 . 8_555 yes
O11 Zr2 O12 70.54(5) 8_555 . 8_555 yes
Zr1 O3 C18 132.19(6) . . . yes
Zr2 O5 C20 133.01(3) . . . yes
Zr2 O7 C20 133.03(6) 2_655 . . yes
Zr1 O9 C18 132.24(3) 3_555 . . yes
Zr1 O11 Zr1 109.57(14) . . 3_555 yes
Zr1 O11 Zr2 109.47(5) . . 6_554 yes
Zr1 O11 Zr2 109.44(5) 3_555 . 6_554 yes
Zr1 O12 Zr2 109.44(5) . . 4_444 yes
Zr1 O12 Zr2 109.43(5) . . 6_554 yes
Zr2 O12 Zr2 109.62(14) 4_444 . 6_554 yes
Zr1 O115 Zr1 109.44(5) . . 2_555 yes
Zr1 O115 Zr1 109.44(14) . . 3_555 yes
Zr1 O115 Zr1 109.44(14) 2_555 . 3_555 yes
Zr2 O116 Zr2 109.45(14) . . 2_655 yes
Zr2 O116 Zr2 109.45(14) . . 3_665 yes
Zr2 O116 Zr2 109.45(5) 2_655 . 3_665 yes
Zr1 O10 H108 107.00 . . 3_555 no
C14 N13 C22 132.69(2) . . . yes
N13 C14 C19 123.05(12) . . . yes
C15 C14 C19 116.54(4) . . . no
N13 C14 C15 120.38(10) . . . yes
C14 C15 C21 116.31(9) . . . no
C17 C16 C21 116.42(4) . . . no
C16 C17 C19 116.42(9) . . . no
O3 C18 O9 126.77(12) . . . yes
O9 C18 C19 116.68(4) . . . yes
O3 C18 C19 116.54(10) . . . yes
C14 C19 C17 126.96(12) . . . no
C14 C19 C18 116.60(4) . . . no
C17 C19 C18 116.43(10) . . . no
O5 C20 O7 126.98(12) . . . yes
O5 C20 C21 116.56(4) . . . yes
O7 C20 C21 116.45(10) . . . yes
C15 C21 C20 116.32(10) . . . no
C16 C21 C20 116.49(4) . . . no
C15 C21 C16 127.17(12) . . . no
N13 C22 C27 100.83(3) . . . yes
C24 C23 C29 123.72(2) . . . no
C23 C24 C25 108.06(13) . . . no
C24 C25 C26 104.25(15) . . . no
C25 C26 C27 119.70(8) . . . no
C22 C27 C26 136.00(2) . . . no
C23 C29 C30 122.66(2) . . . no
C29 C30 C31 110.75(5) . . . no
C30 C31 C51 133.97(7) . . . no
C31 C51 C52 123.21(8) . . . no
C51 C52 C53 134.13(10) . . . no
C14 C15 H59 120.00 . . . no
C21 C15 H59 124.00 . . . no
C17 C16 H60 120.00 . . . no
C21 C16 H60 124.00 . . . no
C16 C17 H61 120.00 . . . no
C19 C17 H61 124.00 . . . no
N13 C22 H62 111.00 . . . no
N13 C22 H63 109.00 . . . no
C27 C22 H62 111.00 . . . no
C27 C22 H63 114.00 . . . no
H62 C22 H63 111.00 . . . no
C24 C23 H64 107.00 . . . no
C24 C23 H65 110.00 . . . no
C29 C23 H64 107.00 . . . no
C29 C23 H65 102.00 . . . no
H64 C23 H65 107.00 . . . no
C23 C24 H66 110.00 . . . no
C23 C24 H67 109.00 . . . no
C25 C24 H66 110.00 . . . no
C25 C24 H67 110.00 . . . no
H66 C24 H67 110.00 . . . no
C24 C25 H68 110.00 . . . no
C24 C25 H69 109.00 . . . no
C26 C25 H68 110.00 . . . no
C26 C25 H69 112.00 . . . no
H68 C25 H69 110.00 . . . no
C25 C26 H70 108.00 . . . no
C25 C26 H71 109.00 . . . no
C27 C26 H70 108.00 . . . no
C27 C26 H71 104.00 . . . no
H70 C26 H71 108.00 . . . no
C22 C27 H72 104.00 . . . no
C22 C27 H73 95.00 . . . no
C26 C27 H72 104.00 . . . no
C26 C27 H73 110.00 . . . no
H72 C27 H73 104.00 . . . no
C23 C29 H74 107.00 . . . no
C23 C29 H75 109.00 . . . no
C30 C29 H74 107.00 . . . no
C30 C29 H75 103.00 . . . no
H74 C29 H75 107.00 . . . no
C29 C30 H76 109.00 . . . no
C29 C30 H77 110.00 . . . no
C31 C30 H76 109.00 . . . no
C31 C30 H77 109.00 . . . no
H76 C30 H77 109.00 . . . no
C30 C31 H78 105.00 . . . no
C30 C31 H79 109.00 . . . no
C51 C31 H78 105.00 . . . no
C51 C31 H79 96.00 . . . no
H78 C31 H79 105.00 . . . no
C34 N32 C35 119.28(9) . . . yes
C33 N32 C34 122.09(6) . . . yes
C33 N32 C35 118.63(14) . . . yes
C31 C51 H108 107.00 . . . no
H108 C51 H109 107.00 . . . no
C52 C51 H109 102.00 . . . no
C31 C51 H109 109.00 . . . no
C52 C51 H108 107.00 . . . no
C51 C52 H110 105.00 . . . no
C51 C52 H111 109.00 . . . no
C53 C52 H110 105.00 . . . no
C53 C52 H111 96.00 . . . no
H110 C52 H111 105.00 . . . no
C52 C53 H114 109.00 . . . no
H112 C53 H114 110.00 . . . no
H113 C53 H114 109.00 . . . no
H112 C53 H113 109.00 . . . no
C52 C53 H112 109.00 . . . no
C52 C53 H113 110.00 . . . no
O28 C33 N32 121.17(14) . . . yes
O28 C33 H80 120.00 . . . no
N32 C33 H80 119.00 . . . no
N32 C34 H81 109.00 . . . no
N32 C34 H82 109.00 . . . no
N32 C34 H83 109.00 . . . no
H81 C34 H82 109.00 . . . no
H81 C34 H83 110.00 . . . no
H82 C34 H83 109.00 . . . no
N32 C35 H84 109.00 . . . no
N32 C35 H85 109.00 . . . no
N32 C35 H86 110.00 . . . no
H84 C35 H85 110.00 . . . no
H84 C35 H86 109.00 . . . no
H85 C35 H86 109.00 . . . no
C38 N37 C39 121.87(9) . . . yes
C38 N37 C40 118.41(11) . . . yes
C39 N37 C40 119.72(7) . . . yes
O36 C38 N37 120.88(10) . . . yes
O36 C38 H87 120.00 . . . no
N37 C38 H87 119.00 . . . no
N37 C39 H88 109.00 . . . no
N37 C39 H89 109.00 . . . no
N37 C39 H90 110.00 . . . no
H88 C39 H89 109.00 . . . no
H88 C39 H90 109.00 . . . no
H89 C39 H90 110.00 . . . no
N37 C40 H91 110.00 . . . no
N37 C40 H92 109.00 . . . no
N37 C40 H93 109.00 . . . no
H91 C40 H92 109.00 . . . no
H91 C40 H93 109.00 . . . no
H92 C40 H93 110.00 . . . no
C43 N42 C44 122.26(7) . . . yes
C43 N42 C45 118.58(11) . . . yes
C44 N42 C45 119.16(9) . . . yes
O41 C43 N42 121.13(11) . . . yes
O41 C43 H94 119.00 . . . no
N42 C43 H94 120.00 . . . no
N42 C44 H95 109.00 . . . no
N42 C44 H96 110.00 . . . no
N42 C44 H97 109.00 . . . no
H95 C44 H96 109.00 . . . no
H95 C44 H97 110.00 . . . no
H96 C44 H97 109.00 . . . no
N42 C45 H98 110.00 . . . no
N42 C45 H99 109.00 . . . no
N42 C45 H100 109.00 . . . no
H98 C45 H99 109.00 . . . no
H98 C45 H100 109.00 . . . no
H99 C45 H100 110.00 . . . no
C48 N47 C49 121.77(14) . . . yes
C48 N47 C50 118.24(2) . . . yes
C49 N47 C50 119.99(11) . . . yes
O46 C48 N47 120.63(2) . . . yes
O46 C48 H101 120.00 . . . no
N47 C48 H101 119.00 . . . no
N47 C49 H102 109.00 . . . no
N47 C49 H104 109.00 . . . no
H102 C49 H104 110.00 . . . no
N47 C50 H105 109.00 . . . no
N47 C50 H106 109.00 . . . no
N47 C50 H107 110.00 . . . no
H105 C50 H106 110.00 . . . no
H105 C50 H107 109.00 . . . no
H106 C50 H107 109.00 . . . no

loop_
_geom_bond_atom_site_label_1
_geom_bond_atom_site_label_2
_geom_bond_distance
_geom_bond_site_symmetry_1
_geom_bond_site_symmetry_2
_geom_bond_publ_flag
Zr1 O3 2.291(5) . . yes
Zr1 O4 2.289(5) . . yes
Zr1 O10 2.124(5) . . yes
Zr1 O11 2.173(5) . . yes
Zr1 O12 2.162(5) . . yes
Zr1 O115 2.177(5) . . yes
Zr1 O9 2.292(5) . 2_555 yes
Zr1 O11 2.177(5) . 2_555 yes
Zr2 O5 2.175(5) . . yes
Zr2 O6 2.288(5) . . yes
Zr2 O8 2.124(5) . . yes
Zr2 O116 2.178(5) . . yes
Zr2 O7 2.176(5) . 3_665 yes
Zr2 O12 2.177(5) . 7_555 yes
Zr2 O11 2.163(5) . 8_555 yes
Zr2 O12 2.174(5) . 8_555 yes
O3 C18 1.299(3) . . yes
O5 C20 1.296(3) . . yes
O7 C20 1.296(3) . . yes
O9 C18 1.297(3) . . yes
O10 H108 1.3100 . 3_555 no
N13 C22 1.456(3) . . yes
N13 C14 1.430(3) . . yes
C14 C15 1.400(3) . . no
C14 C19 1.386(3) . . no
C15 C21 1.388(3) . . no
C16 C17 1.400(3) . . no
C16 C21 1.385(3) . . no
C17 C19 1.389(3) . . no
C18 C19 1.524(3) . . no
C20 C21 1.527(3) . . no
C22 C27 1.537(3) . . no
C23 C29 1.541(3) . . no
C23 C24 1.536(3) . . no
C24 C25 1.537(3) . . no
C25 C26 1.532(3) . . no
C26 C27 1.531(3) . . no
O28 C33 1.210(3) . . yes
C29 C30 1.548(3) . . no
C30 C31 1.537(3) . . no
C31 C51 1.536(3) . . no
C51 C52 1.536(3) . . no
C52 C53 1.538(3) . . no
C15 H59 1.1400 . . no
C16 H60 1.1400 . . no
C17 H61 1.1400 . . no
C22 H63 1.1400 . . no
C22 H62 1.1400 . . no
C23 H64 1.1400 . . no
C23 H65 1.1400 . . no
C24 H67 1.1400 . . no
C24 H66 1.1400 . . no
C25 H68 1.1400 . . no
C25 H69 1.1400 . . no
C26 H70 1.1400 . . no
C26 H71 1.1400 . . no
C27 H73 1.1400 . . no
C27 H72 1.1400 . . no
C29 H75 1.1400 . . no
C29 H74 1.1400 . . no
C30 H76 1.1400 . . no
C30 H77 1.1400 . . no
C31 H78 1.1400 . . no
C31 H79 1.1400 . . no
N32 C33 1.423(3) . . yes
N32 C34 1.451(3) . . yes
N32 C35 1.440(3) . . yes
C51 H108 1.1400 . . no
C51 H109 1.1400 . . no
C52 H110 1.1400 . . no
C52 H111 1.1400 . . no
C53 H113 1.1400 . . no
C53 H114 1.1400 . . no
C53 H112 1.1400 . . no
O36 C38 1.202(3) . . yes
C33 H80 1.1400 . . no
C34 H82 1.1400 . . no
C34 H83 1.1400 . . no
C34 H81 1.1400 . . no
C35 H85 1.1400 . . no
C35 H86 1.1400 . . no
C35 H84 1.1400 . . no
N37 C38 1.422(3) . . yes
N37 C39 1.453(3) . . yes
N37 C40 1.429(3) . . yes
O41 C43 1.207(3) . . yes
C38 H87 1.1400 . . no
C39 H89 1.1400 . . no
C39 H90 1.1400 . . no
C39 H88 1.1400 . . no
C40 H92 1.1400 . . no
C40 H93 1.1400 . . no
C40 H91 1.1400 . . no
N42 C43 1.431(3) . . yes
N42 C44 1.450(3) . . yes
N42 C45 1.433(3) . . yes
O46 C48 1.210(3) . . yes
C43 H94 1.1400 . . no
C44 H96 1.1400 . . no
C44 H97 1.1400 . . no
C44 H95 1.1400 . . no
C45 H99 1.1400 . . no
C45 H100 1.1400 . . no
C45 H98 1.1400 . . no
N47 C48 1.419(3) . . yes
N47 C49 1.457(3) . . yes
N47 C50 1.446(3) . . yes
C48 H101 1.1400 . . no
C49 H102 1.1400 . . no
C49 H104 1.1400 . . no
C50 H105 1.1400 . . no
C50 H106 1.1400 . . no
C50 H107 1.1400 . . no

loop_
_geom_hbond_atom_site_label_D
_geom_hbond_atom_site_label_H
_geom_hbond_atom_site_label_A
_geom_hbond_distance_DH
_geom_hbond_distance_HA
_geom_hbond_distance_DA
_geom_hbond_angle_DHA
_geom_hbond_site_symmetry_A
_geom_hbond_publ_flag
C22 H62 O3 1.1400 1.4800 2.158(5) 110.00 . yes
C22 H62 O10 1.1400 1.9100 2.646(6) 118.00 . yes
C25 H69 O4 1.1400 2.3500 3.178(7) 127.00 . yes
C27 H72 O4 1.1400 1.9100 2.996(7) 157.00 . yes
C27 H72 O10 1.1400 2.2900 2.992(7) 118.00 . yes
C27 H73 O3 1.1400 2.1800 2.702(6) 104.00 . yes
C27 H73 O9 1.1400 1.9100 2.704(6) 123.00 2_555 yes
C31 H79 O3 1.1400 2.4100 3.390(8) 143.00 2_555 yes
C31 H79 N13 1.1400 2.2800 3.146(7) 130.00 2_555 yes
C51 H108 O10 1.1400 1.3100 2.084(5) 117.00 2_555 yes
C51 H108 O3 1.1400 2.2900 3.241(7) 139.00 2_555 yes
C51 H109 O8 1.1400 2.3600 2.968(7) 111.00 4_444 yes

loop_
_geom_torsion_atom_site_label_1
_geom_torsion_atom_site_label_2
_geom_torsion_atom_site_label_3
_geom_torsion_atom_site_label_4
_geom_torsion
_geom_torsion_site_symmetry_1
_geom_torsion_site_symmetry_2
_geom_torsion_site_symmetry_3
_geom_torsion_site_symmetry_4
_geom_torsion_publ_flag
O4 Zr1 O3 C18 179.23 . . . . no
O10 Zr1 O3 C18 -115.76 . . . . no
O11 Zr1 O3 C18 -36.97 . . . . no
O12 Zr1 O3 C18 -69.84 . . . . no
O115 Zr1 O3 C18 35.60 . . . . no
O9 Zr1 O3 C18 115.41 2_555 . . . no
O11 Zr1 O3 C18 68.50 2_555 . . . no
O9 Zr1 O11 Zr2 154.21 2_555 . . 6_554 no
O11 Zr1 O11 Zr2 60.16 2_555 . . 6_554 no
O9 Zr1 O11 Zr1 -80.87 . 3_555 . . no
O115 Zr1 O11 Zr1 -0.06 . 3_555 . . no
O3 Zr1 O11 Zr1 -34.27 3_555 3_555 . . no
O4 Zr1 O11 Zr1 -159.21 3_555 3_555 . . no
O10 Zr1 O11 Zr1 152.39 3_555 3_555 . . no
O11 Zr1 O11 Zr1 59.90 3_555 3_555 . . no
O12 Zr1 O11 Zr1 119.96 3_555 3_555 . . no
O9 Zr1 O11 Zr2 159.09 . 3_555 . 6_554 no
O3 Zr1 O115 Zr1 159.15 . . . 2_555 no
O4 Zr1 O115 Zr1 34.20 . . . 2_555 no
O11 Zr1 O9 C18 37.02 . 3_555 . . no
O115 Zr1 O9 C18 -35.50 . 3_555 . . no
O3 Zr1 O9 C18 -115.36 3_555 3_555 . . no
O4 Zr1 O9 C18 116.88 3_555 3_555 . . no
O10 Zr1 O9 C18 -179.31 3_555 3_555 . . no
O11 Zr1 O9 C18 -68.35 3_555 3_555 . . no
O12 Zr1 O9 C18 69.87 3_555 3_555 . . no
O3 Zr1 O11 Zr1 80.87 . . . 3_555 no
O4 Zr1 O11 Zr1 -154.05 . . . 3_555 no
O10 Zr1 O11 Zr1 160.02 . . . 3_555 no
O12 Zr1 O11 Zr1 -119.92 . . . 3_555 no
O115 Zr1 O11 Zr1 0.06 . . . 3_555 no
O9 Zr1 O11 Zr1 34.19 2_555 . . 3_555 no
O11 Zr1 O11 Zr1 -59.86 2_555 . . 3_555 no
O3 Zr1 O11 Zr2 -159.11 . . . 6_554 no
O4 Zr1 O11 Zr2 -34.03 . . . 6_554 no
O10 Zr1 O11 Zr2 -79.96 . . . 6_554 no
O12 Zr1 O11 Zr2 0.10 . . . 6_554 no
O115 Zr1 O11 Zr2 120.08 . . . 6_554 no
O12 Zr1 O115 Zr1 -59.94 . . . 2_555 no
O3 Zr1 O12 Zr2 154.20 . . . 4_444 no
O4 Zr1 O12 Zr2 -80.75 . . . 4_444 no
O10 Zr1 O12 Zr2 -159.78 . . . 4_444 no
O11 Zr1 O12 Zr2 120.04 . . . 4_444 no
O115 Zr1 O12 Zr2 60.02 . . . 4_444 no
O9 Zr1 O12 Zr2 -34.05 2_555 . . 4_444 no
O11 Zr1 O12 Zr2 0.08 2_555 . . 4_444 no
O3 Zr1 O12 Zr2 34.06 . . . 6_554 no
O4 Zr1 O12 Zr2 159.11 . . . 6_554 no
O10 Zr1 O12 Zr2 80.08 . . . 6_554 no
O11 Zr1 O12 Zr2 -0.10 . . . 6_554 no
O115 Zr1 O12 Zr2 -60.12 . . . 6_554 no
O10 Zr1 O115 Zr1 -152.32 . . . 2_555 no
O11 Zr1 O115 Zr1 -119.98 . . . 2_555 no
O9 Zr1 O115 Zr1 80.86 . 3_555 . . no
O11 Zr1 O115 Zr1 0.06 . 3_555 . . no
O3 Zr1 O115 Zr1 -80.93 . . . 3_555 no
O4 Zr1 O115 Zr1 154.12 . . . 3_555 no
O10 Zr1 O115 Zr1 -32.41 . . . 3_555 no
O11 Zr1 O115 Zr1 -0.06 . . . 3_555 no
O12 Zr1 O115 Zr1 59.98 . . . 3_555 no
O11 Zr1 O12 Zr2 -120.06 2_555 . . 6_554 no
O9 Zr1 O12 Zr2 -154.19 2_555 . . 6_554 no
O8 Zr2 O5 C20 -115.84 . . . . no
O6 Zr2 O7 C20 116.96 2_655 2_655 . . no
O12 Zr2 O11 Zr1 -120.02 3_555 6_554 . . no
O5 Zr2 O11 Zr1 32.68 6_554 6_554 . . no
O12 Zr2 O11 Zr1 -0.10 . 6_554 . . no
O6 Zr2 O5 C20 179.33 . . . . no
O11 Zr2 O12 Zr1 -0.08 2_555 4_444 . . no
O12 Zr2 O12 Zr1 -60.14 2_555 4_444 . . no
O116 Zr2 O5 C20 35.80 . . . . no
O7 Zr2 O5 C20 114.86 3_665 . . . no
O12 Zr2 O5 C20 67.45 7_555 . . . no
O11 Zr2 O5 C20 -68.64 8_555 . . . no
O12 Zr2 O5 C20 -36.98 8_555 . . . no
O116 Zr2 O7 C20 -35.75 . 2_655 . . no
O5 Zr2 O7 C20 -114.83 2_655 2_655 . . no
O6 Zr2 O12 Zr1 -34.01 6_554 6_554 . . no
O8 Zr2 O12 Zr1 -79.97 6_554 6_554 . . no
O11 Zr2 O12 Zr2 -119.93 . 6_554 . 4_444 no
O8 Zr2 O7 C20 -179.39 2_655 2_655 . . no
O12 Zr2 O7 C20 37.00 8_555 2_655 . . no
O6 Zr2 O11 Zr1 159.13 6_554 6_554 . . no
O8 Zr2 O11 Zr1 80.06 6_554 6_554 . . no
O12 Zr2 O11 Zr1 120.00 . 6_554 . 3_555 no
O5 Zr2 O12 Zr1 -152.86 4_444 4_444 . . no
O6 Zr2 O12 Zr1 80.77 4_444 4_444 . . no
O8 Zr2 O12 Zr1 32.28 4_444 4_444 . . no
O7 Zr2 O12 Zr1 159.65 6_554 4_444 . . no
O11 Zr2 O12 Zr1 0.10 . 6_554 . . no
O12 Zr2 O12 Zr1 60.17 3_555 6_554 . . no
O5 Zr2 O12 Zr1 -159.65 6_554 6_554 . . no
O5 Zr2 O116 Zr2 -80.34 . . . 2_655 no
O6 Zr2 O116 Zr2 154.11 . . . 2_655 no
O8 Zr2 O116 Zr2 -32.36 . . . 2_655 no
O5 Zr2 O116 Zr2 159.72 . . . 3_665 no
O6 Zr2 O116 Zr2 34.17 . . . 3_665 no
O8 Zr2 O116 Zr2 -152.29 . . . 3_665 no
O7 Zr2 O116 Zr2 80.30 . 2_655 . . no
Zr1 O3 C18 O9 1.59 . . . . no
Zr1 O3 C18 C19 179.96 . . . . no
Zr2 O5 C20 C21 -179.93 . . . . no
Zr2 O5 C20 O7 1.39 . . . . no
Zr2 O7 C20 O5 -1.43 2_655 . . . no
Zr2 O7 C20 C21 179.89 2_655 . . . no
Zr1 O9 C18 O3 -1.67 3_555 . . . no
Zr1 O9 C18 C19 179.97 3_555 . . . no
C14 N13 C22 C27 147.16 . . . . no
C22 N13 C14 C15 134.12 . . . . no
C22 N13 C14 C19 -48.01 . . . . no
N13 C14 C19 C18 0.03 . . . . no
C15 C14 C19 C17 -3.47 . . . . no
C15 C14 C19 C18 177.98 . . . . no
N13 C14 C19 C17 178.58 . . . . no
C19 C14 C15 C21 3.19 . . . . no
N13 C14 C15 C21 -178.80 . . . . no
C14 C15 C21 C20 178.07 . . . . no
C14 C15 C21 C16 -3.69 . . . . no
C17 C16 C21 C15 3.69 . . . . no
C17 C16 C21 C20 -178.07 . . . . no
C21 C16 C17 C19 -3.19 . . . . no
C16 C17 C19 C18 -177.98 . . . . no
C16 C17 C19 C14 3.47 . . . . no
O3 C18 C19 C17 -178.62 . . . . no
O9 C18 C19 C14 178.62 . . . . no
O3 C18 C19 C14 0.08 . . . . no
O9 C18 C19 C17 -0.08 . . . . no
O5 C20 C21 C15 -0.19 . . . . no
O7 C20 C21 C15 178.63 . . . . no
O7 C20 C21 C16 0.20 . . . . no
O5 C20 C21 C16 -178.62 . . . . no
N13 C22 C27 C26 76.04 . . . . no
C29 C23 C24 C25 29.30 . . . . no
C24 C23 C29 C30 171.71 . . . . no
C23 C24 C25 C26 -142.92 . . . . no
C24 C25 C26 C27 138.40 . . . . no
C25 C26 C27 C22 152.55 . . . . no
C23 C29 C30 C31 -142.75 . . . . no
C29 C30 C31 C51 -91.80 . . . . no
C30 C31 C51 C52 -127.08 . . . . no
C31 C51 C52 C53 -44.33 . . . . no
